data_9000288
loop_
_publ_author_name
'Brunton, G. D.'
'Harris, L. A.'
'Kopp, O. C.'

_publ_section_title
;
 Crystal structure of a rubidium iron feldspar
;
_journal_name_full 'American Mineralogist'
_journal_page_first 1720
_journal_page_last 1728
_journal_volume 57
_journal_year 1972
_chemical_formula_structural 'Rb Fe (Si3 O8)'
_chemical_formula_sum 'Fe1.088 O8 Rb Si2.912'
_space_group_IT_number 2
_symmetry_space_group_name_Hall '-P 1 (1/2*x+1/2*y,1/2*x-1/2*y,-z)'
_symmetry_space_group_name_H-M 'C -1'
_cell_angle_alpha 90.05
_cell_angle_beta 116.47
_cell_angle_gamma 89.35
_cell_formula_units_Z 4
_cell_length_a 8.952
_cell_length_b 13.127
_cell_length_c 7.359
_cell_volume 774.063
_database_code_amcsd 0000297
_exptl_crystal_density_diffrn 3.055
_cod_original_formula_sum 'Rb (Si2.912 Fe1.088) O8'
_cod_database_code 9000288
_amcsd_formula_title RbFeSi3O8

loop_
_space_group_symop_operation_xyz
x,y,z
1/2+x,1/2+y,z
-x,-y,-z
1/2-x,1/2-y,-z

loop_
_atom_site_aniso_label
_atom_site_aniso_U_11
_atom_site_aniso_U_22
_atom_site_aniso_U_33
_atom_site_aniso_U_12
_atom_site_aniso_U_13
_atom_site_aniso_U_23
Rb1 0.02505 0.03072 0.02528 0.00085 0.01118 0.00692
Si1o 0.01756 0.01859 0.01605 0.00437 0.00882 0.00293
Fe1o 0.01756 0.01859 0.01605 0.00437 0.00882 0.00293
Si1m 0.01854 0.01981 0.01737 -0.00155 0.00936 -0.00333
Fe1m 0.01854 0.01981 0.01737 -0.00155 0.00936 -0.00333
Si2o 0.02212 0.01746 0.01561 0.00160 0.00829 -0.00044
Fe2o 0.02212 0.01746 0.01561 0.00160 0.00829 -0.00044
Si2m 0.02114 0.01667 0.01495 0.00213 0.00775 0.00131
Fe2m 0.02114 0.01667 0.01495 0.00213 0.00775 0.00131
OA1 0.05367 0.02008 0.02814 0.00160 0.00294 -0.00131
OA2 0.02212 0.02880 0.05012 -0.00213 0.01043 -0.00394
OBo 0.03773 0.04975 0.03847 -0.00266 0.02674 -0.00920
OBm 0.04326 0.04975 0.04683 0.00533 0.03610 0.01183
OCo 0.02927 0.02880 0.02550 -0.00160 0.01016 0.00131
OCm 0.02537 0.03055 0.02528 0.00213 0.00829 -0.00350
ODo 0.03155 0.02444 0.01583 0.00266 0.00722 0.00131
ODm 0.02927 0.02269 0.01627 0.00000 0.00321 0.00088

loop_
_atom_site_label
_atom_site_fract_x
_atom_site_fract_y
_atom_site_fract_z
_atom_site_occupancy
_atom_site_type_symbol
_atom_site_attached_hydrogens
Rb1 0.29248 -0.00054 0.14784 1.00000 Rb 0
Si1o 0.00710 -0.80854 0.21900 0.51300 Si 0
Fe1o 0.00710 -0.80854 0.21900 0.48700 Fe 0
Si1m 0.00730 -0.19027 0.22280 0.61100 Si 0
Fe1m 0.00730 -0.19027 0.22280 0.38900 Fe 0
Si2o 0.72020 -0.88080 0.34220 0.89000 Si 0
Fe2o 0.72020 -0.88080 0.34220 0.11000 Fe 0
Si2m 0.71970 -0.11780 0.34430 0.89800 Si 0
Fe2m 0.71970 -0.11780 0.34430 0.10200 Fe 0
OA1 0.66570 0.00080 0.28210 1.00000 O 0
OA2 0.00020 -0.14820 0.00510 1.00000 O 0
OBo 0.82170 -0.84220 0.22280 1.00000 O 0
OBm 0.82420 -0.15760 0.22720 1.00000 O 0
OCo 0.04670 -0.67990 0.26330 1.00000 O 0
OCm 0.04580 -0.31720 0.26710 1.00000 O 0
ODo 0.17360 -0.87490 0.41140 1.00000 O 0
ODm 0.17020 -0.12640 0.41380 1.00000 O 0

loop_
_cod_changelog_entry_id
_cod_changelog_entry_author
_cod_changelog_entry_date
_cod_changelog_entry_text
1
;cod-tools version 3.8.0
Id: cif_guess_AMCSD_atom_types 9581 2023-05-17 12:35:41Z saulius
;
2023-05-23T09:16:15+03:00
;Derived atom types and hydrogen counts
from atom names that follow the AMCSD naming convention
(Wat == water, O-H == hydroxyl).
;

loop_
_cod_related_entry_id
_cod_related_entry_database
_cod_related_entry_code
1 AMCSD 0000297
